data_4002730
loop_
_publ_author_name
'Li, Shu-Fang'
'Jiang, Xiao-Ming'
'Liu, Bin-Wen'
'Yan, Dong'
'Lin, Chen-Sheng'
'Zeng, Hui-Yi'
'Guo, Guo-Cong'

_publ_section_title
;
 Superpolyhedron-Built Second Harmonic Generation Materials Exhibit Large
 Mid-Infrared Conversion Efficiencies and High Laser-Induced Damage
 Thresholds
;
_journal_issue 4
_journal_name_full 'Chemistry of Materials'
_journal_page_first 1796
_journal_paper_doi 10.1021/acs.chemmater.6b05405
_journal_volume 29
_journal_year 2017
_chemical_formula_moiety NaGaIn2Se5
_chemical_formula_sum 'Ga2 In4 Na2 Se10'
_chemical_formula_weight 1434.30
_chemical_melting_point ?
_chemical_name_common NaGaIn2Se5
_chemical_name_systematic
; 
 ? 
;
_space_group_IT_number 155
_symmetry_cell_setting trigonal
_symmetry_space_group_name_Hall 'R 3 2"'
_symmetry_space_group_name_H-M 'R 3 2 :H'
_atom_sites_solution_hydrogens constr
_atom_sites_solution_primary direct
_atom_sites_solution_secondary difmap
_audit_creation_method SHELXL-97
_cell_angle_alpha 90.00
_cell_angle_beta 90.00
_cell_angle_gamma 120.00
_cell_formula_units_Z 6
_cell_length_a 14.100(7)
_cell_length_b 14.100(7)
_cell_length_c 17.010(6)
_cell_measurement_reflns_used 3191
_cell_measurement_temperature 293(2)
_cell_measurement_theta_max 27.5
_cell_measurement_theta_min 3.5
_cell_volume 2929(2)
_computing_cell_refinement 'SHELXS-97 (Sheldrick, 1990)'
_computing_data_collection 'SHELXS-97 (Sheldrick, 1990)'
_computing_structure_refinement 'SHELXL-97 (Sheldrick, 1997)'
_computing_structure_solution 'SHELXS-97 (Sheldrick, 1990)'
_diffrn_ambient_temperature 293(2)
_diffrn_detector_area_resol_mean 5.8140
_diffrn_measured_fraction_theta_full 0.994
_diffrn_measured_fraction_theta_max 0.994
_diffrn_measurement_device_type 'Rigaku Pilatus'
_diffrn_measurement_method CCD_Profile_fitting
_diffrn_radiation_monochromator graphite
_diffrn_radiation_source 'fine-focus sealed tube'
_diffrn_radiation_type MoK\a
_diffrn_radiation_wavelength 0.71073
_diffrn_reflns_av_R_equivalents 0.0402
_diffrn_reflns_av_sigmaI/netI 0.0263
_diffrn_reflns_limit_h_max 16
_diffrn_reflns_limit_h_min -17
_diffrn_reflns_limit_k_max 17
_diffrn_reflns_limit_k_min -16
_diffrn_reflns_limit_l_max 20
_diffrn_reflns_limit_l_min -15
_diffrn_reflns_number 7329
_diffrn_reflns_theta_full 25.46
_diffrn_reflns_theta_max 25.46
_diffrn_reflns_theta_min 3.55
_exptl_absorpt_coefficient_mu 26.029
_exptl_absorpt_correction_T_max 1.000
_exptl_absorpt_correction_T_min 0.554
_exptl_absorpt_correction_type multi-scan
_exptl_crystal_colour yellow
_exptl_crystal_density_diffrn 4.879
_exptl_crystal_density_meas ?
_exptl_crystal_density_method 'not measured'
_exptl_crystal_description block
_exptl_crystal_F_000 3720
_exptl_crystal_size_max 0.154
_exptl_crystal_size_mid 0.128
_exptl_crystal_size_min 0.100
_refine_diff_density_max 0.487
_refine_diff_density_min -0.594
_refine_diff_density_rms 0.141
_refine_ls_abs_structure_details 'Flack H D (1983), Acta Cryst. A39, 876-881'
_refine_ls_abs_structure_Flack 0.000(12)
_refine_ls_extinction_method shelxl
_refine_ls_goodness_of_fit_ref 0.961
_refine_ls_hydrogen_treatment none
_refine_ls_matrix_type full
_refine_ls_number_parameters 60
_refine_ls_number_reflns 1202
_refine_ls_number_restraints 0
_refine_ls_restrained_S_all 0.961
_refine_ls_R_factor_all 0.0195
_refine_ls_R_factor_gt 0.0161
_refine_ls_shift/su_max 0.001
_refine_ls_shift/su_mean 0.000
_refine_ls_structure_factor_coef Fsqd
_refine_ls_weighting_details 'calc w=1/[\s^2^(Fo^2^)+(0.0150P)^2^+0.0000P] where P=(Fo^2^+2Fc^2^)/3'
_refine_ls_weighting_scheme calc
_refine_ls_wR_factor_gt 0.0307
_refine_ls_wR_factor_ref 0.0313
_reflns_number_gt 1119
_reflns_number_total 1202
_reflns_threshold_expression >2sigma(I)
_cod_data_source_file cm6b05405_si_002.cif
_cod_data_source_block 2
_cod_depositor_comments
;
The following automatic conversions were performed:

'_chemical_melting_point' value 'not measured' was changed to '?' -
the value is undefined or not given.

'_exptl_absorpt_correction_type' value 'Multi-scan' changed to
'multi-scan' according to
/home/data/users/saulius/crontab/automatic-downloads/current/ACS/lib/dictionaries/cif_core.dic
dictionary named 'cif_core.dic' version 2.4.2 from 2011-04-26.

'_exptl_crystal_density_meas' value 'not measured' was changed to '?'
- the value is perceived as not measured.

Automatic conversion script
Id: cif_fix_values 4973 2017-02-22 13:04:09Z antanas 
;
_cod_original_sg_symbol_H-M R32
_cod_database_code 4002730

loop_
_symmetry_equiv_pos_as_xyz
'x, y, z'
'-y, x-y, z'
'-x+y, -x, z'
'y, x, -z'
'x-y, -y, -z'
'-x, -x+y, -z'
'x+2/3, y+1/3, z+1/3'
'-y+2/3, x-y+1/3, z+1/3'
'-x+y+2/3, -x+1/3, z+1/3'
'y+2/3, x+1/3, -z+1/3'
'x-y+2/3, -y+1/3, -z+1/3'
'-x+2/3, -x+y+1/3, -z+1/3'
'x+1/3, y+2/3, z+2/3'
'-y+1/3, x-y+2/3, z+2/3'
'-x+y+1/3, -x+2/3, z+2/3'
'y+1/3, x+2/3, -z+2/3'
'x-y+1/3, -y+2/3, -z+2/3'
'-x+1/3, -x+y+2/3, -z+2/3'

loop_
_atom_site_label
_atom_site_type_symbol
_atom_site_fract_x
_atom_site_fract_y
_atom_site_fract_z
_atom_site_U_iso_or_equiv
_atom_site_adp_type
_atom_site_occupancy
_atom_site_symmetry_multiplicity
_atom_site_calc_flag
_atom_site_refinement_flags
Ga1 Ga 0.75182(4) 0.07466(4) 0.41799(3) 0.01591(12) Uani 0.67 1 d P
In1 In 0.75182(4) 0.07466(4) 0.41799(3) 0.01591(12) Uani 0.33 1 d P
In2 In 0.58870(3) 0.14362(3) 0.56754(2) 0.01689(10) Uani 1 1 d .
Se1 Se 0.6667 0.3333 0.49767(5) 0.0147(2) Uani 1 3 d S
Se2 Se 0.76613(5) 0.12972(4) 0.56024(3) 0.01694(13) Uani 1 1 d .
Se3 Se 0.41309(6) 0.0000 0.5000 0.01826(19) Uani 1 2 d S
Se4 Se 0.6667 0.15054(6) 0.3333 0.02090(19) Uani 1 2 d S
Se5 Se 0.53911(5) 0.14268(5) 0.71310(3) 0.02082(15) Uani 1 1 d .
Na1 Na 0.6667 0.3333 0.8333 0.0345(15) Uani 1 6 d S
Na2 Na 0.3333 -0.0719(3) 0.6667 0.0460(11) Uani 1 2 d S

loop_
_atom_site_aniso_label
_atom_site_aniso_U_11
_atom_site_aniso_U_22
_atom_site_aniso_U_33
_atom_site_aniso_U_23
_atom_site_aniso_U_13
_atom_site_aniso_U_12
Ga1 0.0158(3) 0.0180(3) 0.0133(2) 0.0024(2) 0.0020(2) 0.0080(2)
In1 0.0158(3) 0.0180(3) 0.0133(2) 0.0024(2) 0.0020(2) 0.0080(2)
In2 0.0170(2) 0.0148(2) 0.01806(19) 0.00073(17) 0.00053(17) 0.00737(18)
Se1 0.0145(3) 0.0145(3) 0.0152(5) 0.000 0.000 0.00723(16)
Se2 0.0161(3) 0.0155(3) 0.0192(3) -0.0018(2) -0.0012(2) 0.0079(3)
Se3 0.0188(3) 0.0203(5) 0.0162(4) -0.0024(4) -0.00121(18) 0.0101(2)
Se4 0.0192(4) 0.0212(3) 0.0216(4) -0.00018(18) -0.0004(4) 0.0096(2)
Se5 0.0264(4) 0.0201(3) 0.0172(3) -0.0026(2) 0.0012(2) 0.0127(3)
Na1 0.031(2) 0.031(2) 0.042(4) 0.000 0.000 0.0155(12)
Na2 0.020(2) 0.068(2) 0.033(2) 0.0023(9) 0.0046(17) 0.0101(10)

loop_
_atom_type_symbol
_atom_type_description
_atom_type_scat_dispersion_real
_atom_type_scat_dispersion_imag
_atom_type_scat_source
Na Na 0.0362 0.0249 'International Tables Vol C Tables 4.2.6.8 and 6.1.1.4'
Ga Ga 0.2307 1.6083 'International Tables Vol C Tables 4.2.6.8 and 6.1.1.4'
Se Se -0.0929 2.2259 'International Tables Vol C Tables 4.2.6.8 and 6.1.1.4'
In In -0.7276 1.3100 'International Tables Vol C Tables 4.2.6.8 and 6.1.1.4'

loop_
_geom_angle_atom_site_label_1
_geom_angle_atom_site_label_2
_geom_angle_atom_site_label_3
_geom_angle
_geom_angle_site_symmetry_1
_geom_angle_site_symmetry_3
Se5 Ga1 Se4 113.47(3) 15_654 .
Se5 Ga1 Se2 104.81(3) 15_654 .
Se4 Ga1 Se2 114.42(4) . .
Se5 Ga1 Se2 111.78(3) 15_654 5_556
Se4 Ga1 Se2 114.14(3) . 5_556
Se2 Ga1 Se2 96.73(3) . 5_556
Se5 Ga1 Na2 58.55(8) 15_654 15_654
Se4 Ga1 Na2 63.45(7) . 15_654
Se2 Ga1 Na2 99.60(3) . 15_654
Se2 Ga1 Na2 162.78(4) 5_556 15_654
Se3 In2 Se5 105.99(3) . .
Se3 In2 Se2 120.30(3) . .
Se5 In2 Se2 108.30(2) . .
Se3 In2 Se1 110.57(3) . .
Se5 In2 Se1 114.66(3) . .
Se2 In2 Se1 97.285(19) . .
Se3 In2 Na2 53.40(3) . .
Se5 In2 Na2 54.21(3) . .
Se2 In2 Na2 121.88(6) . .
Se1 In2 Na2 140.77(7) . .
In2 Se1 In2 100.96(3) . 2_655
In2 Se1 In2 100.96(3) . 3_665
In2 Se1 In2 100.96(3) 2_655 3_665
Ga1 Se2 In1 82.64(3) . 5_556
Ga1 Se2 Ga1 82.64(3) . 5_556
In1 Se2 Ga1 0.00(2) 5_556 5_556
Ga1 Se2 In2 97.87(2) . .
In1 Se2 In2 97.51(2) 5_556 .
Ga1 Se2 In2 97.51(2) 5_556 .
In2 Se3 In2 110.16(4) . 5_556
In2 Se3 Na2 109.77(9) . 14_544
In2 Se3 Na2 83.98(4) 5_556 14_544
In2 Se3 Na2 83.98(4) . .
In2 Se3 Na2 109.77(9) 5_556 .
Na2 Se3 Na2 156.49(10) 14_544 .
Ga1 Se4 In1 93.52(4) . 18_655
Ga1 Se4 Ga1 93.52(4) . 18_655
In1 Se4 Ga1 0.00(2) 18_655 18_655
Ga1 Se4 Na2 124.69(4) . 14_544
In1 Se4 Na2 74.81(5) 18_655 14_544
Ga1 Se4 Na2 74.81(5) 18_655 14_544
Ga1 Se4 Na2 74.81(5) . 15_654
In1 Se4 Na2 124.69(4) 18_655 15_654
Ga1 Se4 Na2 124.69(4) 18_655 15_654
Na2 Se4 Na2 154.10(11) 14_544 15_654
In1 Se5 Ga1 0.00(2) 8_545 8_545
In1 Se5 In2 94.31(3) 8_545 .
Ga1 Se5 In2 94.31(3) 8_545 .
In1 Se5 Na2 79.23(8) 8_545 .
Ga1 Se5 Na2 79.23(8) 8_545 .
In2 Se5 Na2 82.98(2) . .
In1 Se5 Na1 102.71(3) 8_545 .
Ga1 Se5 Na1 102.71(3) 8_545 .
In2 Se5 Na1 125.91(3) . .
Na2 Se5 Na1 150.27(3) . .
Se5 Na1 Se5 81.97(3) 2_655 .
Se5 Na1 Se5 88.50(4) 2_655 18_656
Se5 Na1 Se5 110.33(3) . 18_656
Se5 Na1 Se5 163.32(2) 2_655 16_546
Se5 Na1 Se5 88.50(4) . 16_546
Se5 Na1 Se5 81.98(3) 18_656 16_546
Se5 Na1 Se5 110.33(3) 2_655 17_556
Se5 Na1 Se5 163.32(2) . 17_556
Se5 Na1 Se5 81.98(3) 18_656 17_556
Se5 Na1 Se5 81.98(3) 16_546 17_556
Se5 Na1 Se5 81.97(3) 2_655 3_665
Se5 Na1 Se5 81.97(3) . 3_665
Se5 Na1 Se5 163.32(2) 18_656 3_665
Se5 Na1 Se5 110.33(3) 16_546 3_665
Se5 Na1 Se5 88.50(4) 17_556 3_665
Se3 Na2 Se3 162.87(18) 9 .
Se3 Na2 Se5 86.90(6) 9 .
Se3 Na2 Se5 84.33(6) . .
Se3 Na2 Se5 84.33(6) 9 12_556
Se3 Na2 Se5 86.90(6) . 12_556
Se5 Na2 Se5 118.25(15) . 12_556
Se3 Na2 Se4 109.14(7) 9 8_545
Se3 Na2 Se4 83.69(5) . 8_545
Se5 Na2 Se4 79.49(3) . 8_545
Se5 Na2 Se4 158.99(10) 12_556 8_545
Se3 Na2 Se4 83.69(5) 9 9
Se3 Na2 Se4 109.14(7) . 9
Se5 Na2 Se4 158.99(10) . 9
Se5 Na2 Se4 79.49(3) 12_556 9
Se4 Na2 Se4 85.91(11) 8_545 9
Se3 Na2 Ga1 97.00(3) 9 4_546
Se3 Na2 Ga1 86.21(3) . 4_546
Se5 Na2 Ga1 158.88(14) . 4_546
Se5 Na2 Ga1 42.218(14) 12_556 4_546
Se4 Na2 Ga1 118.16(12) 8_545 4_546
Se4 Na2 Ga1 41.74(3) 9 4_546
Se3 Na2 In1 97.00(3) 9 4_546
Se3 Na2 In1 86.21(3) . 4_546
Se5 Na2 In1 158.88(14) . 4_546
Se5 Na2 In1 42.218(14) 12_556 4_546
Se4 Na2 In1 118.16(12) 8_545 4_546
Se4 Na2 In1 41.74(3) 9 4_546
Ga1 Na2 In1 0.000(18) 4_546 4_546
Se3 Na2 Ga1 86.21(3) 9 8_545
Se3 Na2 Ga1 97.00(3) . 8_545
Se5 Na2 Ga1 42.217(14) . 8_545
Se5 Na2 Ga1 158.88(14) 12_556 8_545
Se4 Na2 Ga1 41.74(3) 8_545 8_545
Se4 Na2 Ga1 118.16(12) 9 8_545
Ga1 Na2 Ga1 158.41(15) 4_546 8_545
In1 Na2 Ga1 158.41(15) 4_546 8_545
Se3 Na2 In1 86.21(3) 9 8_545
Se3 Na2 In1 97.00(3) . 8_545
Se5 Na2 In1 42.217(14) . 8_545
Se5 Na2 In1 158.88(14) 12_556 8_545
Se4 Na2 In1 41.74(3) 8_545 8_545
Se4 Na2 In1 118.16(12) 9 8_545
Ga1 Na2 In1 158.41(15) 4_546 8_545
In1 Na2 In1 158.41(15) 4_546 8_545
Ga1 Na2 In1 0.00(2) 8_545 8_545
Se3 Na2 In2 42.62(2) 9 12_556
Se3 Na2 In2 129.61(8) . 12_556
Se5 Na2 In2 113.27(10) . 12_556
Se5 Na2 In2 42.81(3) 12_556 12_556
Se4 Na2 In2 143.83(9) 8_545 12_556
Se4 Na2 In2 71.07(2) 9 12_556
Ga1 Na2 In2 60.17(3) 4_546 12_556
In1 Na2 In2 60.17(3) 4_546 12_556
Ga1 Na2 In2 128.39(4) 8_545 12_556
In1 Na2 In2 128.39(4) 8_545 12_556
Se3 Na2 In2 129.61(8) 9 .
Se3 Na2 In2 42.62(2) . .
Se5 Na2 In2 42.81(3) . .
Se5 Na2 In2 113.27(10) 12_556 .
Se4 Na2 In2 71.07(2) 8_545 .
Se4 Na2 In2 143.83(9) 9 .
Ga1 Na2 In2 128.39(4) 4_546 .
In1 Na2 In2 128.39(4) 4_546 .
Ga1 Na2 In2 60.17(3) 8_545 .
In1 Na2 In2 60.17(3) 8_545 .
In2 Na2 In2 141.48(14) 12_556 .

loop_
_geom_bond_atom_site_label_1
_geom_bond_atom_site_label_2
_geom_bond_distance
_geom_bond_site_symmetry_2
Ga1 Se5 2.4172(13) 15_654
Ga1 Se4 2.4381(11) .
Ga1 Se2 2.5182(11) .
Ga1 Se2 2.5299(14) 5_556
Ga1 Na2 3.5339(18) 15_654
In2 Se3 2.5569(12) .
In2 Se5 2.5710(11) .
In2 Se2 2.6082(15) .
In2 Se1 2.6145(12) .
In2 Na2 3.755(2) .
Se1 In2 2.6145(12) 2_655
Se1 In2 2.6145(12) 3_665
Se2 In1 2.5299(14) 5_556
Se2 Ga1 2.5299(14) 5_556
Se3 In2 2.5568(12) 5_556
Se3 Na2 3.0315(12) 14_544
Se3 Na2 3.0314(12) .
Se4 In1 2.4382(11) 18_655
Se4 Ga1 2.4382(11) 18_655
Se4 Na2 3.276(4) 14_544
Se4 Na2 3.276(4) 15_654
Se5 In1 2.4171(13) 8_545
Se5 Ga1 2.4171(13) 8_545
Se5 Na2 3.069(3) .
Se5 Na1 3.1320(12) .
Na1 Se5 3.1320(12) 2_655
Na1 Se5 3.1320(12) 18_656
Na1 Se5 3.1319(12) 16_546
Na1 Se5 3.1319(12) 17_556
Na1 Se5 3.1320(11) 3_665
Na2 Se3 3.0315(12) 9
Na2 Se5 3.069(3) 12_556
Na2 Se4 3.276(4) 8_545
Na2 Se4 3.276(4) 9
Na2 Ga1 3.5339(18) 4_546
Na2 In1 3.5339(18) 4_546
Na2 Ga1 3.5339(18) 8_545
Na2 In1 3.5339(18) 8_545
Na2 In2 3.755(2) 12_556
